data_7217768
loop_
_publ_author_name
'Sen, Kamalika'
'Saha, Sandip'
'Chakraborty, Patha Pratim'
'Dey, Debarati'
'Jana, Atish Dipankar'
'Scollmeyer, Dieter'
'Granda, Santiago Garcia'

_publ_section_title
;
 Unexplored Analytics of Some Novel 3d-4f Heterometallic Schiff Base
 Complexes
;
_journal_name_full 'RSC Advances'
_journal_paper_doi 10.1039/C4RA04531A
_journal_year 2014
_chemical_formula_moiety 'C21 H26 Cu N5 O14 Sm'
_chemical_formula_sum 'C21 H26 Cu N5 O14 Sm'
_chemical_formula_weight 786.36
_chemical_name_systematic
;
 ?
;
_space_group_crystal_system monoclinic
_space_group_IT_number 14
_space_group_name_Hall '-P 2ybc'
_space_group_name_H-M_alt 'P 1 21/c 1'
_symmetry_space_group_name_Hall '-P 2ybc'
_symmetry_space_group_name_H-M 'P 1 21/c 1'
_atom_sites_solution_hydrogens mixed
_audit_creation_method SHELXL-2014
_cell_angle_alpha 90
_cell_angle_beta 91.628(8)
_cell_angle_gamma 90
_cell_formula_units_Z 4
_cell_length_a 9.0452(6)
_cell_length_b 21.2587(14)
_cell_length_c 14.5234(14)
_cell_measurement_reflns_used 16335
_cell_measurement_temperature 293(2)
_cell_measurement_theta_max 29.4
_cell_measurement_theta_min 2.2
_cell_volume 2791.6(4)
_computing_cell_refinement 'SAINT (Bruker, 2006)'
_computing_data_collection 'SAINT (Bruker, 2006)'
_computing_data_reduction 'SAINT (Bruker, 2006)'
_computing_molecular_graphics 'PLATON (Spek, 2009)'
_computing_publication_material 'PLATON (Spek, 2009)'
_computing_structure_refinement 'SHELXL-2014 (Sheldrick, 2014)'
_computing_structure_solution 'SHELXL-2014 (Sheldrick, 2014)'
_diffrn_ambient_temperature 293(2)
_diffrn_measured_fraction_theta_full 0.997
_diffrn_measured_fraction_theta_max 0.967
_diffrn_measurement_device_type 'STOE IPDS 2T'
_diffrn_measurement_method 'rotation method'
_diffrn_radiation_type CuK\a
_diffrn_radiation_wavelength 1.54184
_diffrn_reflns_av_R_equivalents 0.1134
_diffrn_reflns_av_unetI/netI 0.1581
_diffrn_reflns_Laue_measured_fraction_full 0.997
_diffrn_reflns_Laue_measured_fraction_max 0.967
_diffrn_reflns_limit_h_max 11
_diffrn_reflns_limit_h_min -10
_diffrn_reflns_limit_k_max 25
_diffrn_reflns_limit_k_min -17
_diffrn_reflns_limit_l_max 17
_diffrn_reflns_limit_l_min -15
_diffrn_reflns_number 10976
_diffrn_reflns_point_group_measured_fraction_full 0.997
_diffrn_reflns_point_group_measured_fraction_max 0.967
_diffrn_reflns_theta_full 67.684
_diffrn_reflns_theta_max 70.998
_diffrn_reflns_theta_min 3.687
_exptl_absorpt_coefficient_mu 17.266
_exptl_absorpt_correction_T_max 0.7456
_exptl_absorpt_correction_T_min 0.6686
_exptl_absorpt_correction_type multi-scan
_exptl_absorpt_process_details SADABS
_exptl_crystal_colour brown
_exptl_crystal_density_diffrn 1.871
_exptl_crystal_density_method 'not measured'
_exptl_crystal_description block
_exptl_crystal_F_000 1560
_exptl_crystal_size_max 0.30
_exptl_crystal_size_mid 0.26
_exptl_crystal_size_min 0.19
_refine_diff_density_max 0.913
_refine_diff_density_min -0.897
_refine_diff_density_rms 0.100
_refine_ls_extinction_method none
_refine_ls_goodness_of_fit_ref 0.993
_refine_ls_hydrogen_treatment constr
_refine_ls_matrix_type full
_refine_ls_number_parameters 382
_refine_ls_number_reflns 5205
_refine_ls_number_restraints 8
_refine_ls_restrained_S_all 0.993
_refine_ls_R_factor_all 0.1670
_refine_ls_R_factor_gt 0.0796
_refine_ls_shift/su_max 0.000
_refine_ls_shift/su_mean 0.000
_refine_ls_structure_factor_coef Fsqd
_refine_ls_weighting_details 'w=1/[\s^2^(Fo^2^)+(0.0141P)^2^] where P=(Fo^2^+2Fc^2^)/3'
_refine_ls_weighting_scheme calc
_refine_ls_wR_factor_gt 0.1321
_refine_ls_wR_factor_ref 0.1718
_reflns_Friedel_coverage 0.000
_reflns_number_gt 2418
_reflns_number_total 5205
_reflns_threshold_expression 'I > 2\s(I)'
_cod_data_source_file c4ra04531a5.cif
_cod_data_source_block shelx
_cod_depositor_comments
;
The following automatic conversions were performed:

'_exptl_absorpt_correction_type' value 'multi scan' changed to
'multi-scan' according to
/usr/data/users/saulius/crontab/automatic-downloads/rss-feeds/RSC/lib/dictionaries/cif_core.dic
dictionary named 'cif_core.dic' version 2.4.2 from 2011-04-26.

Automatic conversion script
Id: cif_fix_values 2281 2013-09-26 08:29:07Z andrius 
;
_cod_database_code 7217768
_shelx_space_group_comment
;
The symmetry employed for this shelxl refinement is uniquely defined
by the following loop, which should always be used as a source of
symmetry information in preference to the above space-group names.
They are only intended as comments.
;
_shelxl_version_number 2014-3

loop_
_space_group_symop_operation_xyz
'x, y, z'
'-x, y+1/2, -z+1/2'
'-x, -y, -z'
'x, -y-1/2, z-1/2'

loop_
_atom_site_label
_atom_site_type_symbol
_atom_site_fract_x
_atom_site_fract_y
_atom_site_fract_z
_atom_site_U_iso_or_equiv
_atom_site_adp_type
_atom_site_occupancy
_atom_site_site_symmetry_order
_atom_site_calc_flag
_atom_site_refinement_flags_posn
_atom_site_refinement_flags_adp
_atom_site_refinement_flags_occupancy
_atom_site_disorder_assembly
_atom_site_disorder_group
Sm1 Sm 0.13890(9) 0.15012(4) 0.27007(7) 0.0668(3) Uani 1 1 d . . . . .
Cu1 Cu 0.1774(2) -0.00666(9) 0.21394(17) 0.0727(6) Uani 1 1 d . . . . .
O1 O 0.2823(10) 0.0554(5) 0.2830(8) 0.084(3) Uani 1 1 d . . . . .
O1W O 0.0489(19) -0.0500(10) 0.3425(12) 0.200(9) Uani 1 1 d . . . . .
H1WA H 0.0258 -0.0291 0.3890 0.300 Uiso 1 1 d R U . . .
H1WB H 0.0820 -0.0801 0.3743 0.300 Uiso 1 1 d R U . . .
O2 O 0.0346(10) 0.0587(4) 0.2005(7) 0.071(3) Uani 1 1 d . . . . .
O3 O -0.1473(10) 0.1491(4) 0.2247(7) 0.068(2) Uani 1 1 d . . . . .
O4 O 0.3704(10) 0.1465(5) 0.3839(7) 0.073(3) Uani 1 1 d . . . . .
O5 O 0.0268(14) 0.1959(6) 0.4062(9) 0.102(4) Uani 1 1 d . . . . .
O6 O 0.0434(14) 0.0939(7) 0.4079(10) 0.108(4) Uani 1 1 d . . . . .
O7 O -0.0663(16) 0.1448(7) 0.5256(10) 0.127(5) Uani 1 1 d . . . . .
O8 O 0.2806(15) 0.2524(6) 0.2735(11) 0.117(5) Uani 1 1 d . . . . .
O9 O 0.1996(15) 0.3457(5) 0.2527(9) 0.116(4) Uani 1 1 d . . . . .
O10 O 0.0557(14) 0.2643(6) 0.2446(12) 0.130(6) Uani 1 1 d . . . . .
O11 O 0.3228(15) 0.1488(9) 0.1483(13) 0.153(7) Uani 1 1 d . . . . .
O12 O 0.293(2) 0.1634(7) 0.0063(11) 0.161(8) Uani 1 1 d . . . . .
O13 O 0.1179(15) 0.1746(8) 0.1008(9) 0.126(6) Uani 1 1 d . . . . .
N1 N 0.3367(15) -0.0657(6) 0.2110(11) 0.089(4) Uani 1 1 d D . . . .
N2 N 0.0754(16) -0.0624(6) 0.1284(11) 0.092(5) Uani 1 1 d D . . . .
N3 N -0.0052(17) 0.1454(9) 0.4488(12) 0.108(5) Uani 1 1 d . . . . .
N4 N 0.1779(18) 0.2890(7) 0.2563(11) 0.090(4) Uani 1 1 d . . . . .
N5 N 0.245(2) 0.1612(7) 0.0839(12) 0.090(4) Uani 1 1 d . . . . .
C1 C 0.3644(19) 0.1737(9) 0.5471(13) 0.107(6) Uani 1 1 d . . . . .
H1A H 0.2614 0.1631 0.5496 0.161 Uiso 1 1 d R U . . .
H1B H 0.3868 0.2066 0.5907 0.161 Uiso 1 1 d R U . . .
H1C H 0.4231 0.1373 0.5619 0.161 Uiso 1 1 d R U . . .
C2 C 0.398(2) 0.1954(8) 0.4543(12) 0.097(6) Uani 1 1 d . . . . .
H2A H 0.5004 0.2082 0.4531 0.117 Uiso 1 1 calc R U . . .
H2B H 0.3370 0.2318 0.4394 0.117 Uiso 1 1 calc R U . . .
C3 C 0.4653(17) 0.0963(8) 0.3827(11) 0.077(4) Uani 1 1 d . . . . .
C4 C 0.5988(16) 0.0909(8) 0.4258(13) 0.095(6) Uani 1 1 d . . . . .
H4 H 0.6326 0.1236 0.4634 0.114 Uiso 1 1 calc R U . . .
C5 C 0.6856(18) 0.0392(11) 0.4157(15) 0.116(8) Uani 1 1 d . . . . .
H5 H 0.7772 0.0372 0.4463 0.139 Uiso 1 1 calc R U . . .
C6 C 0.6395(18) -0.0102(9) 0.3607(14) 0.100(6) Uani 1 1 d . . . . .
H6 H 0.6992 -0.0454 0.3540 0.120 Uiso 1 1 calc R U . . .
C7 C 0.5001(15) -0.0066(8) 0.3144(12) 0.078(5) Uani 1 1 d . . . . .
C8 C 0.4124(15) 0.0476(7) 0.3228(11) 0.068(4) Uani 1 1 d . . . . .
C9 C 0.4609(19) -0.0585(8) 0.2564(12) 0.081(5) Uani 1 1 d . . . . .
H9 H 0.5311 -0.0900 0.2505 0.097 Uiso 1 1 calc R U . . .
C13 C -0.0543(19) -0.0572(8) 0.1016(13) 0.092(5) Uani 1 1 d . . . . .
H13 H -0.0938 -0.0903 0.0670 0.110 Uiso 1 1 calc R U . . .
C14 C -0.1499(16) -0.0053(7) 0.1182(11) 0.073(4) Uani 1 1 d . . . . .
C15 C -0.2988(17) -0.0093(8) 0.0874(10) 0.076(4) Uani 1 1 d . . . . .
H15 H -0.3328 -0.0458 0.0585 0.091 Uiso 1 1 calc R U . . .
C16 C -0.3904(18) 0.0379(8) 0.0991(12) 0.085(5) Uani 1 1 d . . . . .
H16 H -0.4860 0.0348 0.0744 0.102 Uiso 1 1 calc R U . . .
C17 C -0.3505(17) 0.0928(8) 0.1472(11) 0.080(5) Uani 1 1 d . . . . .
H17 H -0.4192 0.1242 0.1585 0.096 Uiso 1 1 calc R U . . .
C18 C -0.2019(14) 0.0982(7) 0.1774(10) 0.064(4) Uani 1 1 d . . . . .
C19 C -0.1035(14) 0.0504(6) 0.1662(11) 0.065(4) Uani 1 1 d . . . . .
C20 C -0.2435(16) 0.2035(7) 0.2389(12) 0.078(4) Uani 1 1 d . . . . .
H20A H -0.2014 0.2300 0.2873 0.093 Uiso 1 1 calc R U . . .
H20B H -0.3400 0.1894 0.2579 0.093 Uiso 1 1 calc R U . . .
C21 C -0.260(2) 0.2413(8) 0.1485(13) 0.109(6) Uani 1 1 d . . . . .
H21A H -0.1647 0.2452 0.1211 0.164 Uiso 1 1 d R U . . .
H21B H -0.2979 0.2824 0.1613 0.164 Uiso 1 1 d R U . . .
H21C H -0.3263 0.2197 0.1067 0.164 Uiso 1 1 d R U . . .
C10 C 0.286(3) -0.1241(11) 0.1655(19) 0.115(9) Uiso 0.733(19) 1 d D . P A 1
H10 H 0.2355 -0.1470 0.2139 0.138 Uiso 0.733(19) 1 calc R U P A 1
C11 C 0.405(2) -0.1691(9) 0.1356(18) 0.094(8) Uani 0.733(19) 1 d D . P A 1
H11A H 0.4767 -0.1746 0.1848 0.140 Uiso 0.733(19) 1 calc R U P A 1
H11B H 0.3608 -0.2089 0.1202 0.140 Uiso 0.733(19) 1 calc R U P A 1
H11C H 0.4523 -0.1523 0.0826 0.140 Uiso 0.733(19) 1 calc R U P A 1
C12 C 0.170(3) -0.1120(12) 0.0956(18) 0.106(8) Uiso 0.733(19) 1 d D . P A 1
H12A H 0.2135 -0.0994 0.0382 0.127 Uiso 0.733(19) 1 calc R U P A 1
H12B H 0.1123 -0.1499 0.0844 0.127 Uiso 0.733(19) 1 calc R U P A 1
C10A C 0.325(7) -0.106(4) 0.128(4) 0.115(9) Uiso 0.267(19) 1 d D . P A 2
H10A H 0.3456 -0.0826 0.0721 0.138 Uiso 0.267(19) 1 calc R U P A 2
H10B H 0.3861 -0.1429 0.1327 0.138 Uiso 0.267(19) 1 calc R U P A 2
C11A C 0.150(6) -0.168(3) 0.060(4) 0.079(18) Uiso 0.267(19) 1 d D . P A 2
H11D H 0.2145 -0.2030 0.0729 0.118 Uiso 0.267(19) 1 calc R U P A 2
H11E H 0.0494 -0.1826 0.0561 0.118 Uiso 0.267(19) 1 calc R U P A 2
H11F H 0.1752 -0.1493 0.0023 0.118 Uiso 0.267(19) 1 calc R U P A 2
C12A C 0.166(6) -0.1197(18) 0.136(5) 0.106(8) Uiso 0.267(19) 1 d D . P A 2
H12C H 0.1500 -0.1399 0.1958 0.127 Uiso 0.267(19) 1 calc R U P A 2

loop_
_atom_site_aniso_label
_atom_site_aniso_U_11
_atom_site_aniso_U_22
_atom_site_aniso_U_33
_atom_site_aniso_U_23
_atom_site_aniso_U_13
_atom_site_aniso_U_12
Sm1 0.0635(4) 0.0489(4) 0.0874(6) -0.0061(5) -0.0062(4) -0.0011(5)
Cu1 0.0741(13) 0.0464(11) 0.0972(17) -0.0045(11) -0.0057(11) 0.0022(11)
O1 0.071(6) 0.054(6) 0.123(9) -0.018(6) -0.036(6) 0.012(5)
O1W 0.233(19) 0.21(2) 0.162(18) 0.063(16) 0.073(15) 0.031(18)
O2 0.065(6) 0.055(6) 0.091(8) -0.016(5) -0.008(5) -0.009(5)
O3 0.072(5) 0.044(4) 0.088(6) -0.001(5) -0.017(5) 0.002(5)
O4 0.086(6) 0.058(6) 0.074(7) -0.011(6) -0.008(5) 0.001(6)
O5 0.129(10) 0.067(8) 0.111(10) 0.003(7) 0.030(8) -0.015(8)
O6 0.105(9) 0.097(10) 0.123(11) 0.008(9) 0.006(8) -0.011(8)
O7 0.153(12) 0.119(11) 0.109(11) -0.021(10) 0.020(9) -0.015(11)
O8 0.100(9) 0.069(8) 0.179(14) 0.021(8) -0.051(9) -0.021(7)
O9 0.167(12) 0.052(6) 0.130(11) -0.001(7) 0.005(9) -0.017(8)
O10 0.083(9) 0.068(8) 0.237(18) 0.004(10) -0.018(10) 0.009(7)
O11 0.103(10) 0.200(19) 0.156(16) 0.022(14) 0.022(10) 0.071(12)
O12 0.26(2) 0.113(12) 0.119(13) -0.034(10) 0.086(13) -0.066(13)
O13 0.100(9) 0.182(17) 0.094(10) 0.031(10) -0.012(8) -0.042(11)
N1 0.099(10) 0.050(7) 0.118(13) -0.006(7) -0.007(9) 0.021(7)
N2 0.089(10) 0.047(7) 0.139(14) -0.035(8) 0.007(9) 0.004(7)
N3 0.103(12) 0.122(15) 0.099(13) -0.023(13) -0.001(9) -0.039(12)
N4 0.106(12) 0.062(9) 0.103(11) -0.017(8) 0.009(9) -0.016(9)
N5 0.121(14) 0.066(9) 0.085(12) -0.028(8) 0.028(11) -0.012(10)
C1 0.114(14) 0.099(14) 0.109(16) -0.012(12) 0.005(12) -0.033(12)
C2 0.126(15) 0.075(12) 0.090(14) -0.015(10) -0.017(11) -0.008(11)
C3 0.074(10) 0.072(11) 0.085(12) 0.011(9) 0.005(9) -0.006(9)
C4 0.061(10) 0.076(11) 0.146(17) 0.020(11) -0.045(10) -0.013(9)
C5 0.055(10) 0.14(2) 0.15(2) 0.039(16) -0.022(11) -0.011(12)
C6 0.076(12) 0.085(13) 0.138(18) 0.021(12) -0.008(11) 0.008(11)
C7 0.050(8) 0.079(11) 0.104(13) 0.013(10) 0.008(8) 0.010(8)
C8 0.055(8) 0.057(9) 0.091(11) 0.009(8) 0.002(8) 0.000(7)
C9 0.092(12) 0.067(10) 0.084(12) 0.002(9) 0.004(10) 0.020(10)
C13 0.093(12) 0.055(10) 0.127(16) -0.022(10) 0.000(11) -0.023(10)
C14 0.065(9) 0.051(8) 0.102(12) -0.016(8) -0.003(8) -0.008(7)
C15 0.086(11) 0.067(10) 0.073(11) 0.009(8) -0.018(8) -0.014(9)
C16 0.077(11) 0.087(13) 0.091(13) 0.025(10) -0.020(9) -0.028(10)
C17 0.078(10) 0.075(11) 0.086(12) 0.006(9) -0.023(9) -0.018(9)
C18 0.055(8) 0.061(9) 0.076(10) -0.007(8) 0.010(7) 0.001(7)
C19 0.055(8) 0.041(7) 0.101(12) 0.006(8) 0.002(8) -0.007(7)
C20 0.067(9) 0.056(9) 0.111(13) 0.004(9) 0.010(9) 0.009(8)
C21 0.129(16) 0.077(12) 0.120(16) 0.009(11) -0.024(13) 0.007(12)
C11 0.060(12) 0.055(13) 0.17(2) -0.014(14) 0.021(14) 0.021(10)

loop_
_atom_type_symbol
_atom_type_description
_atom_type_scat_dispersion_real
_atom_type_scat_dispersion_imag
_atom_type_scat_source
C C 0.0181 0.0091 'International Tables Vol C Tables 4.2.6.8 and 6.1.1.4'
H H 0.0000 0.0000 'International Tables Vol C Tables 4.2.6.8 and 6.1.1.4'
Cu Cu -1.9646 0.5888 'International Tables Vol C Tables 4.2.6.8 and 6.1.1.4'
N N 0.0311 0.0180 'International Tables Vol C Tables 4.2.6.8 and 6.1.1.4'
O O 0.0492 0.0322 'International Tables Vol C Tables 4.2.6.8 and 6.1.1.4'
Sm Sm -5.3236 12.2178 'International Tables Vol C Tables 4.2.6.8 and 6.1.1.4'

loop_
_geom_angle_atom_site_label_1
_geom_angle_atom_site_label_2
_geom_angle_atom_site_label_3
_geom_angle
O2 Sm1 O1 63.5(3)
O2 Sm1 O5 120.0(4)
O1 Sm1 O5 120.4(4)
O2 Sm1 O11 87.3(5)
O1 Sm1 O11 70.8(5)
O5 Sm1 O11 152.6(6)
O2 Sm1 O6 78.9(4)
O1 Sm1 O6 74.6(4)
O5 Sm1 O6 52.0(4)
O11 Sm1 O6 145.4(5)
O2 Sm1 O13 74.7(4)
O1 Sm1 O13 106.0(5)
O5 Sm1 O13 133.3(5)
O11 Sm1 O13 48.2(4)
O6 Sm1 O13 149.5(4)
O2 Sm1 O8 155.4(4)
O1 Sm1 O8 116.6(4)
O5 Sm1 O8 82.1(5)
O11 Sm1 O8 70.8(6)
O6 Sm1 O8 125.5(5)
O13 Sm1 O8 82.3(5)
O2 Sm1 O10 127.0(4)
O1 Sm1 O10 164.0(4)
O5 Sm1 O10 67.3(5)
O11 Sm1 O10 96.2(5)
O6 Sm1 O10 117.4(5)
O13 Sm1 O10 69.5(6)
O8 Sm1 O10 48.3(4)
O2 Sm1 O4 122.9(3)
O1 Sm1 O4 60.5(3)
O5 Sm1 O4 81.1(4)
O11 Sm1 O4 84.8(5)
O6 Sm1 O4 76.7(4)
O13 Sm1 O4 131.1(4)
O8 Sm1 O4 67.5(4)
O10 Sm1 O4 110.1(4)
O2 Sm1 O3 60.9(3)
O1 Sm1 O3 122.3(3)
O5 Sm1 O3 77.3(4)
O11 Sm1 O3 119.7(5)
O6 Sm1 O3 80.7(4)
O13 Sm1 O3 73.3(4)
O8 Sm1 O3 120.2(4)
O10 Sm1 O3 72.0(4)
O4 Sm1 O3 155.4(3)
O2 Sm1 N5 79.0(4)
O1 Sm1 N5 87.1(4)
O5 Sm1 N5 151.0(4)
O11 Sm1 N5 23.7(4)
O6 Sm1 N5 155.9(4)
O13 Sm1 N5 24.6(4)
O8 Sm1 N5 76.5(5)
O10 Sm1 N5 83.8(5)
O4 Sm1 N5 108.0(4)
O3 Sm1 N5 96.6(4)
O2 Sm1 N3 99.6(4)
O1 Sm1 N3 98.9(5)
O5 Sm1 N3 25.3(4)
O11 Sm1 N3 163.6(5)
O6 Sm1 N3 26.7(5)
O13 Sm1 N3 147.9(5)
O8 Sm1 N3 104.4(5)
O10 Sm1 N3 91.4(5)
O4 Sm1 N3 79.0(4)
O3 Sm1 N3 76.4(4)
N5 Sm1 N3 172.6(5)
O1 Cu1 O2 82.8(4)
O1 Cu1 N1 95.9(5)
O2 Cu1 N1 170.6(6)
O1 Cu1 N2 171.8(6)
O2 Cu1 N2 94.1(5)
N1 Cu1 N2 86.0(6)
O1 Cu1 O1W 95.8(6)
O2 Cu1 O1W 91.0(5)
N1 Cu1 O1W 98.4(6)
N2 Cu1 O1W 91.8(7)
O1 Cu1 Sm1 41.9(3)
O2 Cu1 Sm1 41.1(3)
N1 Cu1 Sm1 136.1(4)
N2 Cu1 Sm1 134.0(4)
O1W Cu1 Sm1 97.6(5)
C8 O1 Cu1 125.2(10)
C8 O1 Sm1 128.2(9)
Cu1 O1 Sm1 106.3(4)
Cu1 O1W H1WA 123.9
Cu1 O1W H1WB 123.1
H1WA O1W H1WB 93.1
C19 O2 Cu1 124.3(9)
C19 O2 Sm1 128.3(8)
Cu1 O2 Sm1 107.1(4)
C18 O3 C20 119.3(10)
C18 O3 Sm1 117.9(8)
C20 O3 Sm1 122.5(8)
C3 O4 C2 117.8(12)
C3 O4 Sm1 120.1(9)
C2 O4 Sm1 122.0(9)
N3 O5 Sm1 99.3(11)
N3 O6 Sm1 95.2(11)
N4 O8 Sm1 99.2(9)
N4 O10 Sm1 97.1(10)
N5 O11 Sm1 99.7(12)
N5 O13 Sm1 96.0(11)
C9 N1 C10 125.6(16)
C9 N1 C10A 122(3)
C9 N1 Cu1 123.6(12)
C10 N1 Cu1 109.8(13)
C10A N1 Cu1 111(3)
C13 N2 C12 121.9(17)
C13 N2 C12A 129(3)
C13 N2 Cu1 125.6(12)
C12 N2 Cu1 112.5(13)
C12A N2 Cu1 102(2)
O7 N3 O5 123.3(19)
O7 N3 O6 123(2)
O5 N3 O6 113.2(16)
O7 N3 Sm1 178.6(15)
O5 N3 Sm1 55.3(9)
O6 N3 Sm1 58.1(9)
O9 N4 O10 124.0(17)
O9 N4 O8 120.7(16)
O10 N4 O8 115.4(14)
O9 N4 Sm1 177.2(14)
O10 N4 Sm1 58.7(8)
O8 N4 Sm1 56.7(8)
O11 N5 O13 115.8(17)
O11 N5 O12 121(2)
O13 N5 O12 123(2)
O11 N5 Sm1 56.7(11)
O13 N5 Sm1 59.4(9)
O12 N5 Sm1 177.0(15)
C2 C1 H1A 109.5
C2 C1 H1B 109.5
H1A C1 H1B 109.5
C2 C1 H1C 109.5
H1A C1 H1C 109.5
H1B C1 H1C 109.5
C1 C2 O4 112.5(15)
C1 C2 H2A 109.1
O4 C2 H2A 109.1
C1 C2 H2B 109.1
O4 C2 H2B 109.1
H2A C2 H2B 107.8
C4 C3 O4 127.8(16)
C4 C3 C8 120.1(16)
O4 C3 C8 112.0(13)
C3 C4 C5 122.0(18)
C3 C4 H4 119.0
C5 C4 H4 119.0
C4 C5 C6 120.8(15)
C4 C5 H5 119.6
C6 C5 H5 119.6
C5 C6 C7 119.1(18)
C5 C6 H6 120.4
C7 C6 H6 120.4
C8 C7 C6 120.0(17)
C8 C7 C9 123.6(14)
C6 C7 C9 116.3(16)
O1 C8 C7 124.7(15)
O1 C8 C3 117.4(13)
C7 C8 C3 117.9(14)
N1 C9 C7 126.2(15)
N1 C9 H9 116.9
C7 C9 H9 116.9
N2 C13 C14 126.4(15)
N2 C13 H13 116.8
C14 C13 H13 116.8
C15 C14 C13 118.6(14)
C15 C14 C19 118.0(14)
C13 C14 C19 123.4(13)
C16 C15 C14 120.8(15)
C16 C15 H15 119.6
C14 C15 H15 119.6
C15 C16 C17 123.1(15)
C15 C16 H16 118.5
C17 C16 H16 118.5
C16 C17 C18 117.0(16)
C16 C17 H17 121.5
C18 C17 H17 121.5
C19 C18 O3 115.0(12)
C19 C18 C17 121.5(14)
O3 C18 C17 123.3(13)
O2 C19 C18 117.4(12)
O2 C19 C14 123.1(13)
C18 C19 C14 119.4(12)
O3 C20 C21 109.4(13)
O3 C20 H20A 109.8
C21 C20 H20A 109.8
O3 C20 H20B 109.8
C21 C20 H20B 109.8
H20A C20 H20B 108.2
C20 C21 H21A 109.5
C20 C21 H21B 109.5
H21A C21 H21B 109.5
C20 C21 H21C 109.4
H21A C21 H21C 109.5
H21B C21 H21C 109.5
C12 C10 N1 112(2)
C12 C10 C11 114.4(19)
N1 C10 C11 116.7(19)
C12 C10 H10 104.0
N1 C10 H10 104.0
C11 C10 H10 104.0
C10 C11 H11A 109.5
C10 C11 H11B 109.5
H11A C11 H11B 109.5
C10 C11 H11C 109.5
H11A C11 H11C 109.5
H11B C11 H11C 109.5
N2 C12 C10 108.6(19)
N2 C12 H12A 110.0
C10 C12 H12A 110.0
N2 C12 H12B 110.0
C10 C12 H12B 110.0
H12A C12 H12B 108.4
C12A C10A N1 96(3)
C12A C10A H10A 112.6
N1 C10A H10A 112.6
C12A C10A H10B 112.6
N1 C10A H10B 112.6
H10A C10A H10B 110.1
C12A C11A H11D 109.5
C12A C11A H11E 109.5
H11D C11A H11E 109.5
C12A C11A H11F 109.5
H11D C11A H11F 109.5
H11E C11A H11F 109.5
N2 C12A C10A 112(5)
N2 C12A C11A 117(4)
C10A C12A C11A 99(4)
N2 C12A H12C 109.5
C10A C12A H12C 109.5
C11A C12A H12C 109.5

loop_
_geom_bond_atom_site_label_1
_geom_bond_atom_site_label_2
_geom_bond_distance
Sm1 O2 2.374(9)
Sm1 O1 2.400(9)
Sm1 O5 2.449(12)
Sm1 O11 2.462(16)
Sm1 O6 2.506(13)
Sm1 O13 2.515(13)
Sm1 O8 2.524(12)
Sm1 O10 2.566(12)
Sm1 O4 2.633(9)
Sm1 O3 2.654(9)
Sm1 N5 2.906(17)
Sm1 N3 2.939(18)
Cu1 O1 1.895(10)
Cu1 O2 1.903(9)
Cu1 N1 1.912(12)
Cu1 N2 1.932(13)
Cu1 O1W 2.410(15)
O1 C8 1.307(16)
O1W H1WA 0.8400
O1W H1WB 0.8399
O2 C19 1.343(15)
O3 C18 1.366(16)
O3 C20 1.465(16)
O4 C3 1.371(18)
O4 C2 1.472(18)
O5 N3 1.28(2)
O6 N3 1.33(2)
O7 N3 1.259(19)
O8 N4 1.232(17)
O9 N4 1.223(17)
O10 N4 1.231(17)
O11 N5 1.18(2)
O12 N5 1.220(18)
O13 N5 1.218(18)
N1 C9 1.30(2)
N1 C10 1.472(19)
N1 C10A 1.47(2)
N2 C13 1.230(19)
N2 C12 1.446(18)
N2 C12A 1.47(2)
C1 C2 1.46(2)
C1 H1A 0.9599
C1 H1B 0.9599
C1 H1C 0.9599
C2 H2A 0.9700
C2 H2B 0.9700
C3 C4 1.349(19)
C3 C8 1.43(2)
C4 C5 1.36(3)
C4 H4 0.9300
C5 C6 1.38(3)
C5 H5 0.9300
C6 C7 1.41(2)
C6 H6 0.9300
C7 C8 1.41(2)
C7 C9 1.43(2)
C9 H9 0.9300
C13 C14 1.43(2)
C13 H13 0.9300
C14 C15 1.409(19)
C14 C19 1.43(2)
C15 C16 1.32(2)
C15 H15 0.9300
C16 C17 1.40(2)
C16 H16 0.9300
C17 C18 1.407(19)
C17 H17 0.9300
C18 C19 1.364(18)
C20 C21 1.54(2)
C20 H20A 0.9700
C20 H20B 0.9700
C21 H21A 0.9601
C21 H21B 0.9598
C21 H21C 0.9602
C10 C12 1.47(3)
C10 C11 1.51(3)
C10 H10 0.9800
C11 H11A 0.9600
C11 H11B 0.9600
C11 H11C 0.9600
C12 H12A 0.9700
C12 H12B 0.9700
C10A C12A 1.47(3)
C10A H10A 0.9700
C10A H10B 0.9700
C11A C12A 1.52(3)
C11A H11D 0.9600
C11A H11E 0.9600
C11A H11F 0.9600
C12A H12C 0.9800
